data_2209906
loop_
_publ_author_name
'Xiao-Lan Wang'
'Shu-Lin Peng'
'Jian Liang'
'Kai-Bei Yu'

_publ_section_title
;
 (3\b,5\a,6\b,7\b,14\b)-Eudesmen-3,5,6,11-tetrol methanol solvate: a
 new sesquiterpenoid from <i>Chrysanthemum indicum</i> L.
;
_journal_coeditor_code JH2020
_journal_issue 8
_journal_name_full 'Acta Crystallographica Section E'
_journal_page_first o3570
_journal_page_last o3571
_journal_paper_doi 10.1107/S1600536806028522
_journal_volume 62
_journal_year 2006
_chemical_formula_iupac 'C15 H26 O4, C H4 O'
_chemical_formula_moiety 'C15 H26 O4, C H4 O'
_chemical_formula_sum 'C16 H30 O5'
_chemical_formula_weight 302.40
_chemical_melting_point 471.5(15)
_chemical_name_common
;
(3\b,5\a,6\b,7\b,14\b)-Eudesmen-3,5,6,11-tetrol
;
_chemical_name_systematic
;
(3S,5S,6R,7R,10S)-7-(2-hydroxy-2-propyl)-10-methyl-4-
methyleneperhydronaphthalene-3,5,6-triol
;
_space_group_IT_number 169
_symmetry_cell_setting hexagonal
_symmetry_space_group_name_Hall 'P 61'
_symmetry_space_group_name_H-M 'P 61'
_atom_sites_solution_hydrogens geom
_atom_sites_solution_primary direct
_atom_sites_solution_secondary difmap
_audit_creation_method SHELXL-97
_cell_angle_alpha 90.00
_cell_angle_beta 90.00
_cell_angle_gamma 120.00
_cell_formula_units_Z 6
_cell_length_a 9.9315(8)
_cell_length_b 9.9315(8)
_cell_length_c 29.113(5)
_cell_measurement_reflns_used 28
_cell_measurement_temperature 293(2)
_cell_measurement_theta_max 13.96
_cell_measurement_theta_min 2.47
_cell_volume 2486.8(5)
_computing_cell_refinement XSCANS
_computing_data_collection 'XSCANS (Siemens, 1994)'
_computing_data_reduction 'SHELXTL  (Siemens, 1997)'
_computing_molecular_graphics SHELXTL
_computing_publication_material SHELXTL
_computing_structure_refinement 'SHELXL97 (Sheldrick, 1997)'
_computing_structure_solution 'SHELXS97 (Sheldrick, 1997)'
_diffrn_ambient_temperature 293(2)
_diffrn_measured_fraction_theta_full 1.000
_diffrn_measured_fraction_theta_max 1.000
_diffrn_measurement_device_type 'Siemens P4'
_diffrn_measurement_method \w
_diffrn_radiation_monochromator graphite
_diffrn_radiation_source 'normal-focus sealed tube'
_diffrn_radiation_type MoK\a
_diffrn_radiation_wavelength 0.71073
_diffrn_reflns_av_R_equivalents 0.0231
_diffrn_reflns_av_sigmaI/netI 0.0346
_diffrn_reflns_limit_h_max 12
_diffrn_reflns_limit_h_min 0
_diffrn_reflns_limit_k_max 1
_diffrn_reflns_limit_k_min -12
_diffrn_reflns_limit_l_max 37
_diffrn_reflns_limit_l_min 0
_diffrn_reflns_number 4581
_diffrn_reflns_theta_full 27.19
_diffrn_reflns_theta_max 27.19
_diffrn_reflns_theta_min 2.37
_diffrn_standards_decay_% 2.30
_diffrn_standards_interval_count 97
_diffrn_standards_number 3
_exptl_absorpt_coefficient_mu 0.088
_exptl_absorpt_correction_type none
_exptl_crystal_colour colourless
_exptl_crystal_density_diffrn 1.212
_exptl_crystal_density_method 'not measured'
_exptl_crystal_description prism
_exptl_crystal_F_000 996
_exptl_crystal_size_max 0.56
_exptl_crystal_size_mid 0.52
_exptl_crystal_size_min 0.48
_refine_diff_density_max 0.134
_refine_diff_density_min -0.133
_refine_ls_extinction_coef 0.0041(6)
_refine_ls_extinction_expression Fc^*^=kFc[1+0.001xFc^2^\l^3^/sin(2\q)]^-1/4^
_refine_ls_extinction_method SHELXL97
_refine_ls_goodness_of_fit_ref 1.000
_refine_ls_hydrogen_treatment mixed
_refine_ls_matrix_type full
_refine_ls_number_parameters 215
_refine_ls_number_reflns 1881
_refine_ls_number_restraints 6
_refine_ls_restrained_S_all 0.999
_refine_ls_R_factor_all 0.0446
_refine_ls_R_factor_gt 0.0329
_refine_ls_shift/su_max 0.000
_refine_ls_shift/su_mean 0.000
_refine_ls_structure_factor_coef Fsqd
_refine_ls_weighting_details 'calc w=1/[\s^2^(Fo^2^)+(0.0336P)^2^] where P=(Fo^2^+2Fc^2^)/3'
_refine_ls_weighting_scheme calc
_refine_ls_wR_factor_gt 0.0661
_refine_ls_wR_factor_ref 0.0683
_reflns_number_gt 1495
_reflns_number_total 1881
_reflns_threshold_expression I>2\s(I)
_cod_data_source_file jh2020.cif
_cod_data_source_block I
_cod_depositor_comments
;
The following automatic conversions were performed:
'_symmetry_cell_setting' value 'Hexagonal' changed to 'hexagonal'
according to '/home/saulius/struct/CIF-dictionaries/cif_core.dic'
dictionary named 'cif_core.dic' version 2.4.1 from 2010-06-29.

Automatic conversion script
Id: cif_fix_enum 1527 2010-12-29 10:47:43Z saulius 

The following automatic conversions were performed:

'_chemical_melting_point' value '470--473' was changed to '471.5(15)'
- the average value was taken and precision was estimated.

Automatic conversion script
Id: cif_fix_values 1646 2011-03-28 12:23:43Z adriana 

The following automatic conversions were performed:

'_chemical_melting_point' value '470--473' was changed to '471.5(15)'
- the average value was taken and precision was
estimated.

'_symmetry_cell_setting' value 'Hexagonal' changed to
'hexagonal' according to
/home/saulius/struct/CIF-dictionaries/cif_core.dic dictionary named
'cif_core.dic' version 2.4.1 from 2010-06-29.

Automatic conversion script
Id: cif_fix_values 1715 2011-07-08 13:25:40Z adriana 
;
_cod_database_code 2209906
_cod_database_fobs_code 2209906

loop_
_symmetry_equiv_pos_as_xyz
'x, y, z'
'-y, x-y, z+1/3'
'-x+y, -x, z+2/3'
'-x, -y, z+1/2'
'y, -x+y, z+5/6'
'x-y, x, z+1/6'

loop_
_atom_site_type_symbol
_atom_site_label
_atom_site_fract_x
_atom_site_fract_y
_atom_site_fract_z
_atom_site_U_iso_or_equiv
_atom_site_adp_type
_atom_site_calc_flag
_atom_site_refinement_flags
_atom_site_occupancy
O O1 0.1023(2) -0.1275(2) -0.00378(6) 0.0453(4) Uani d D 1
O O2 0.35992(18) 0.27657(18) 0.07951(5) 0.0314(4) Uani d D 1
O O3 0.55770(19) 0.44747(19) -0.02950(5) 0.0343(4) Uani d D 1
O O4 0.7805(2) 0.7433(2) -0.01151(6) 0.0408(4) Uani d D 1
O O5 0.2077(3) 0.4610(3) 0.06041(7) 0.0640(6) Uani d D 1
C C1 0.4649(3) 0.0612(3) 0.06914(8) 0.0377(6) Uani d . 1
H H1A 0.5401 0.0284 0.0754 0.045 Uiso calc R 1
H H1B 0.4237 0.0715 0.0983 0.045 Uiso calc R 1
C C2 0.3333(3) -0.0623(3) 0.04038(9) 0.0425(6) Uani d . 1
H H2A 0.3763 -0.0814 0.0129 0.051 Uiso calc R 1
H H2B 0.2813 -0.1585 0.0577 0.051 Uiso calc R 1
C C3 0.2152(3) -0.0150(3) 0.02672(8) 0.0361(6) Uani d . 1
H H3 0.1598 -0.0169 0.0548 0.043 Uiso calc R 1
C C4 0.2887(2) 0.1497(3) 0.00746(8) 0.0296(5) Uani d . 1
C C5 0.4257(2) 0.2718(2) 0.03506(7) 0.0259(5) Uani d . 1
C C6 0.4999(2) 0.4388(2) 0.01634(7) 0.0262(5) Uani d . 1
H H6 0.4186 0.4672 0.0149 0.031 Uiso calc R 1
C C7 0.6289(2) 0.5552(2) 0.04837(7) 0.0276(5) Uani d . 1
H H7 0.5792 0.5493 0.0780 0.033 Uiso calc R 1
C C8 0.7500(3) 0.5065(3) 0.05744(8) 0.0345(5) Uani d . 1
H H8A 0.8044 0.5130 0.0291 0.041 Uiso calc R 1
H H8B 0.8257 0.5771 0.0795 0.041 Uiso calc R 1
C C9 0.6740(3) 0.3409(3) 0.07602(9) 0.0347(5) Uani d . 1
H H9A 0.6292 0.3382 0.1059 0.042 Uiso calc R 1
H H9B 0.7536 0.3128 0.0804 0.042 Uiso calc R 1
C C10 0.5467(2) 0.2195(2) 0.04493(7) 0.0291(5) Uani d . 1
C C11 0.6998(3) 0.7257(3) 0.03157(8) 0.0331(5) Uani d . 1
C C12 0.5747(3) 0.7659(3) 0.02096(10) 0.0457(6) Uani d . 1
H H12A 0.6223 0.8733 0.0123 0.055 Uiso calc R 1
H H12B 0.5114 0.7479 0.0477 0.055 Uiso calc R 1
H H12C 0.5111 0.7018 -0.0038 0.055 Uiso calc R 1
C C13 0.8120(3) 0.8405(3) 0.06685(9) 0.0456(6) Uani d . 1
H H13A 0.8907 0.8145 0.0740 0.055 Uiso calc R 1
H H13B 0.7560 0.8353 0.0943 0.055 Uiso calc R 1
H H13C 0.8600 0.9439 0.0545 0.055 Uiso calc R 1
C C14 0.6205(3) 0.2028(3) 0.00014(8) 0.0384(6) Uani d . 1
H H14A 0.6792 0.1522 0.0067 0.046 Uiso calc R 1
H H14B 0.6883 0.3040 -0.0125 0.046 Uiso calc R 1
H H14C 0.5400 0.1420 -0.0216 0.046 Uiso calc R 1
C C15 0.2262(3) 0.1830(3) -0.02738(9) 0.0417(6) Uani d . 1
H H15A 0.2656 0.2858 -0.0364 0.050 Uiso calc R 1
H H15B 0.1425 0.1036 -0.0431 0.050 Uiso calc R 1
C C16 0.1028(4) 0.4442(5) 0.02632(11) 0.0812(11) Uani d . 1
H H16A 0.0832 0.5295 0.0278 0.097 Uiso calc R 1
H H16B 0.0072 0.3483 0.0308 0.097 Uiso calc R 1
H H16C 0.1454 0.4433 -0.0032 0.097 Uiso calc R 1
H H2O 0.306(2) 0.317(2) 0.0763(8) 0.026(6) Uiso d D 1
H H1O 0.148(3) -0.125(3) -0.0270(6) 0.051(9) Uiso d D 1
H H3O 0.633(2) 0.5345(17) -0.0339(9) 0.047(8) Uiso d D 1
H H4O 0.8731(14) 0.777(3) -0.0070(11) 0.062(10) Uiso d D 1
H H5O 0.184(5) 0.491(4) 0.0838(8) 0.105(14) Uiso d D 1

loop_
_atom_site_aniso_label
_atom_site_aniso_U_11
_atom_site_aniso_U_22
_atom_site_aniso_U_33
_atom_site_aniso_U_12
_atom_site_aniso_U_13
_atom_site_aniso_U_23
O1 0.0326(10) 0.0406(10) 0.0453(10) 0.0053(8) 0.0054(8) -0.0150(8)
O2 0.0344(9) 0.0358(9) 0.0282(9) 0.0207(8) 0.0045(7) -0.0028(7)
O3 0.0363(9) 0.0350(10) 0.0243(8) 0.0123(8) 0.0017(7) -0.0033(7)
O4 0.0354(11) 0.0421(10) 0.0345(9) 0.0115(9) 0.0017(8) 0.0040(8)
O5 0.0731(14) 0.1070(18) 0.0431(11) 0.0685(14) 0.0097(11) 0.0010(12)
C1 0.0417(14) 0.0344(13) 0.0424(14) 0.0230(11) 0.0011(11) -0.0001(11)
C2 0.0444(14) 0.0295(13) 0.0497(15) 0.0157(12) 0.0022(13) -0.0005(12)
C3 0.0302(13) 0.0308(12) 0.0391(13) 0.0092(11) 0.0028(11) -0.0099(10)
C4 0.0231(11) 0.0357(12) 0.0309(11) 0.0154(10) 0.0010(9) -0.0085(10)
C5 0.0258(11) 0.0290(11) 0.0237(10) 0.0142(9) 0.0004(9) -0.0046(9)
C6 0.0252(11) 0.0337(12) 0.0238(10) 0.0177(10) -0.0004(9) -0.0042(9)
C7 0.0272(11) 0.0309(12) 0.0236(10) 0.0137(10) -0.0001(9) -0.0028(9)
C8 0.0289(12) 0.0352(13) 0.0379(12) 0.0149(10) -0.0092(10) -0.0053(11)
C9 0.0346(12) 0.0374(13) 0.0379(12) 0.0224(11) -0.0091(10) -0.0018(11)
C10 0.0285(11) 0.0305(12) 0.0312(12) 0.0168(10) -0.0032(10) -0.0045(10)
C11 0.0318(12) 0.0300(12) 0.0343(13) 0.0130(10) -0.0011(10) -0.0017(10)
C12 0.0462(16) 0.0340(13) 0.0603(16) 0.0226(12) -0.0028(13) 0.0010(12)
C13 0.0437(15) 0.0356(14) 0.0460(14) 0.0111(12) -0.0041(12) -0.0056(11)
C14 0.0399(14) 0.0418(14) 0.0410(14) 0.0260(12) 0.0038(11) -0.0049(11)
C15 0.0358(14) 0.0417(14) 0.0458(14) 0.0181(12) -0.0126(12) -0.0141(12)
C16 0.083(3) 0.135(3) 0.058(2) 0.078(3) -0.0010(19) -0.009(2)

loop_
_atom_type_symbol
_atom_type_description
_atom_type_scat_dispersion_real
_atom_type_scat_dispersion_imag
_atom_type_scat_source
C C 0.0033 0.0000 'International Tables Vol C Tables 4.2.6.8 and 6.1.1.4'
H H 0.0000 0.0000 'International Tables Vol C Tables 4.2.6.8 and 6.1.1.4'
O O 0.0106 0.0000 'International Tables Vol C Tables 4.2.6.8 and 6.1.1.4'

loop_
_geom_angle_atom_site_label_1
_geom_angle_atom_site_label_2
_geom_angle_atom_site_label_3
_geom_angle
_geom_angle_publ_flag
C3 O1 H1O 106.5(19) no
C5 O2 H2O 109.0(16) no
C6 O3 H3O 109.4(19) no
C11 O4 H4O 111(2) no
C16 O5 H5O 107(3) no
C2 C1 C10 112.03(19) yes
C2 C1 H1A 109.2 no
C10 C1 H1A 109.2 no
C2 C1 H1B 109.2 no
C10 C1 H1B 109.2 no
H1A C1 H1B 107.9 no
C3 C2 C1 112.4(2) no
C3 C2 H2A 109.1 no
C1 C2 H2A 109.1 no
C3 C2 H2B 109.1 no
C1 C2 H2B 109.1 no
H2A C2 H2B 107.9 no
O1 C3 C2 110.27(19) yes
O1 C3 C4 112.2(2) yes
C2 C3 C4 113.48(19) yes
O1 C3 H3 106.8 no
C2 C3 H3 106.8 no
C4 C3 H3 106.8 no
C15 C4 C5 123.6(2) yes
C15 C4 C3 121.3(2) yes
C5 C4 C3 114.70(19) no
O2 C5 C4 104.90(16) yes
O2 C5 C6 105.04(16) yes
C4 C5 C6 115.28(17) yes
O2 C5 C10 106.26(16) yes
C4 C5 C10 111.33(17) no
C6 C5 C10 113.05(17) no
O3 C6 C7 111.11(17) yes
O3 C6 C5 110.79(16) yes
C7 C6 C5 111.44(16) no
O3 C6 H6 107.8 no
C7 C6 H6 107.8 no
C5 C6 H6 107.8 no
C8 C7 C6 111.00(18) no
C8 C7 C11 113.61(18) no
C6 C7 C11 112.46(18) no
C8 C7 H7 106.4 no
C6 C7 H7 106.4 no
C11 C7 H7 106.4 no
C9 C8 C7 111.03(18) no
C9 C8 H8A 109.4 no
C7 C8 H8A 109.4 no
C9 C8 H8B 109.4 no
C7 C8 H8B 109.4 no
H8A C8 H8B 108.0 no
C8 C9 C10 114.09(19) no
C8 C9 H9A 108.7 no
C10 C9 H9A 108.7 no
C8 C9 H9B 108.7 no
C10 C9 H9B 108.7 no
H9A C9 H9B 107.6 no
C9 C10 C1 109.94(19) no
C9 C10 C14 109.51(18) no
C1 C10 C14 108.34(18) no
C9 C10 C5 108.51(17) no
C1 C10 C5 109.00(17) no
C14 C10 C5 111.54(17) no
O4 C11 C12 105.58(19) yes
O4 C11 C13 109.80(19) yes
C12 C11 C13 109.3(2) no
O4 C11 C7 108.99(17) yes
C12 C11 C7 111.54(19) no
C13 C11 C7 111.50(19) no
C11 C12 H12A 109.5 no
C11 C12 H12B 109.5 no
H12A C12 H12B 109.5 no
C11 C12 H12C 109.5 no
H12A C12 H12C 109.5 no
H12B C12 H12C 109.5 no
C11 C13 H13A 109.5 no
C11 C13 H13B 109.5 no
H13A C13 H13B 109.5 no
C11 C13 H13C 109.5 no
H13A C13 H13C 109.5 no
H13B C13 H13C 109.5 no
C10 C14 H14A 109.5 no
C10 C14 H14B 109.5 no
H14A C14 H14B 109.5 no
C10 C14 H14C 109.5 no
H14A C14 H14C 109.5 no
H14B C14 H14C 109.5 no
C4 C15 H15A 120.0 no
C4 C15 H15B 120.0 no
H15A C15 H15B 120.0 no
O5 C16 H16A 109.5 no
O5 C16 H16B 109.5 no
H16A C16 H16B 109.5 no
O5 C16 H16C 109.5 no
H16A C16 H16C 109.5 no
H16B C16 H16C 109.5 no

loop_
_geom_bond_atom_site_label_1
_geom_bond_atom_site_label_2
_geom_bond_distance
_geom_bond_publ_flag
O1 C3 1.429(3) yes
O1 H1O 0.810(10) no
O2 C5 1.461(2) yes
O2 H2O 0.820(10) no
O3 C6 1.438(2) yes
O3 H3O 0.822(10) no
O4 C11 1.451(3) yes
O4 H4O 0.818(10) no
O5 C16 1.387(4) yes
O5 H5O 0.823(10) no
C1 C2 1.520(3) no
C1 C10 1.533(3) no
C1 H1A 0.9700 no
C1 H1B 0.9700 no
C2 C3 1.518(3) no
C2 H2A 0.9700 no
C2 H2B 0.9700 no
C3 C4 1.526(3) no
C3 H3 0.9800 no
C4 C15 1.315(3) yes
C4 C5 1.522(3) no
C5 C6 1.539(3) no
C5 C10 1.555(3) yes
C6 C7 1.538(3) no
C6 H6 0.9800 no
C7 C8 1.528(3) no
C7 C11 1.553(3) yes
C7 H7 0.9800 no
C8 C9 1.525(3) no
C8 H8A 0.9700 no
C8 H8B 0.9700 no
C9 C10 1.532(3) no
C9 H9A 0.9700 no
C9 H9B 0.9700 no
C10 C14 1.545(3) yes
C11 C12 1.514(3) yes
C11 C13 1.525(3) yes
C12 H12A 0.9600 no
C12 H12B 0.9600 no
C12 H12C 0.9600 no
C13 H13A 0.9600 no
C13 H13B 0.9600 no
C13 H13C 0.9600 no
C14 H14A 0.9600 no
C14 H14B 0.9600 no
C14 H14C 0.9600 no
C15 H15A 0.9300 no
C15 H15B 0.9300 no
C16 H16A 0.9600 no
C16 H16B 0.9600 no
C16 H16C 0.9600 no

loop_
_geom_hbond_atom_site_label_D
_geom_hbond_atom_site_label_H
_geom_hbond_atom_site_label_A
_geom_hbond_site_symmetry_A
_geom_hbond_distance_DH
_geom_hbond_distance_HA
_geom_hbond_distance_DA
_geom_hbond_angle_DHA
O1 H1O O2 5_554 0.810(10) 2.080(11) 2.884(2) 171(3)
O2 H2O O5 . 0.820(10) 2.146(11) 2.953(3) 168(2)
O3 H3O O4 . 0.822(10) 1.959(16) 2.702(2) 150(3)
O4 H4O O1 1_665 0.818(10) 1.982(11) 2.795(3) 172(3)
O5 H5O O3 6 0.823(10) 1.968(11) 2.789(3) 175(4)

loop_
_geom_torsion_atom_site_label_1
_geom_torsion_atom_site_label_2
_geom_torsion_atom_site_label_3
_geom_torsion_atom_site_label_4
_geom_torsion
_geom_torsion_publ_flag
C10 C1 C2 C3 -55.5(3) no
C1 C2 C3 O1 174.47(19) yes
C1 C2 C3 C4 47.6(3) no
O1 C3 C4 C15 15.0(3) yes
C2 C3 C4 C15 140.9(2) no
O1 C3 C4 C5 -171.75(17) yes
C2 C3 C4 C5 -45.9(3) no
C15 C4 C5 O2 108.7(2) yes
C3 C4 C5 O2 -64.4(2) yes
C15 C4 C5 C6 -6.3(3) no
C3 C4 C5 C6 -179.37(18) no
C15 C4 C5 C10 -136.8(2) no
C3 C4 C5 C10 50.2(2) no
O2 C5 C6 O3 -174.92(15) yes
C4 C5 C6 O3 -60.0(2) yes
C10 C5 C6 O3 69.6(2) yes
O2 C5 C6 C7 60.8(2) yes
C4 C5 C6 C7 175.74(17) no
C10 C5 C6 C7 -54.6(2) no
O3 C6 C7 C8 -69.6(2) yes
C5 C6 C7 C8 54.5(2) no
O3 C6 C7 C11 58.9(2) yes
C5 C6 C7 C11 -176.99(17) no
C6 C7 C8 C9 -54.9(2) yes
C11 C7 C8 C9 177.22(19) no
C7 C8 C9 C10 56.5(3) no
C8 C9 C10 C1 -173.35(19) no
C8 C9 C10 C14 67.7(2) no
C8 C9 C10 C5 -54.2(2) yes
C2 C1 C10 C9 177.88(19) no
C2 C1 C10 C14 -62.5(2) no
C2 C1 C10 C5 59.1(2) no
O2 C5 C10 C9 -61.7(2) yes
C4 C5 C10 C9 -175.39(19) no
C6 C5 C10 C9 53.0(2) no
O2 C5 C10 C1 58.0(2) yes
C4 C5 C10 C1 -55.7(2) no
C6 C5 C10 C1 172.69(17) no
O2 C5 C10 C14 177.57(18) yes
C4 C5 C10 C14 63.9(2) no
C6 C5 C10 C14 -67.7(2) no
C8 C7 C11 O4 61.2(2) yes
C6 C7 C11 O4 -66.0(2) yes
C8 C7 C11 C12 177.3(2) no
C6 C7 C11 C12 50.2(2) no
C8 C7 C11 C13 -60.2(2) no
C6 C7 C11 C13 172.63(18) no

loop_
_cod_related_entry_id
_cod_related_entry_database
_cod_related_entry_code
1 ChemSpider 21178970
